data_7159321
loop_
_publ_author_name
'Ojo, O. Stephen'
'Hughes, David L.'
'Richards, Christopher J.'

_publ_section_title
;
 An expedient copper-catalysed asymmetric synthesis of &#x3b3;-lactones
 and &#x3b3;-lactams. Application to the synthesis of lucidulactone A.
;
_journal_issue 19
_journal_name_full 'Organic &amp; biomolecular chemistry'
_journal_page_first 4144
_journal_page_last 4149
_journal_paper_doi 10.1039/d3ob00563a
_journal_volume 21
_journal_year 2023
_chemical_absolute_configuration ad
_chemical_formula_moiety 'C11 H12 O3'
_chemical_formula_structural 4-MeO-C6H4-cyclo-(CHCH2OC(O)CH2)
_chemical_formula_sum 'C11 H12 O3'
_chemical_formula_weight 192.21
_chemical_name_systematic (R)-6d
_space_group_crystal_system monoclinic
_space_group_IT_number 4
_space_group_name_Hall 'P 2yb'
_space_group_name_H-M_alt 'P 1 21 1'
_atom_sites_solution_hydrogens geom
_atom_sites_solution_primary dual
_atom_sites_solution_secondary difmap
_audit_creation_method SHELXL-2018/3
_audit_update_record
;
2021-11-09 deposited with the CCDC.	2023-04-20 downloaded from the CCDC.
;
_cell_angle_alpha 90
_cell_angle_beta 106.874(7)
_cell_angle_gamma 90
_cell_formula_units_Z 2
_cell_length_a 7.0003(5)
_cell_length_b 7.5875(3)
_cell_length_c 9.1343(7)
_cell_measurement_reflns_used 6495
_cell_measurement_temperature 102(4)
_cell_measurement_theta_max 76.0720
_cell_measurement_theta_min 5.0140
_cell_volume 464.28(5)
_computing_cell_refinement 'CrysAlisPro 1.171.40.57a (Rigaku OD, 2019)'
_computing_data_collection 'CrysAlisPro 1.171.40.57a (Rigaku OD, 2019)'
_computing_data_reduction 'CrysAlisPro 1.171.40.57a (Rigaku OD, 2019)'
_computing_molecular_graphics 'ORTEP (Johnson, 1976 and Farrugia, 2012)'
_computing_publication_material 'SHELXL-2018/3 (Sheldrick, 2015b) and WINGX (Farrugia, 2012)'
_computing_structure_refinement 'SHELXL-2018/3 (Sheldrick, 2015b)'
_computing_structure_solution 'SHELXT (Sheldrick, 2015a)'
_diffrn_ambient_environment N~2~
_diffrn_ambient_temperature 100.01(10)
_diffrn_detector 'Hybrid Pixel Array Detector'
_diffrn_detector_area_resol_mean 10.0000
_diffrn_detector_type HyPix
_diffrn_measured_fraction_theta_full 0.998
_diffrn_measured_fraction_theta_max 0.999
_diffrn_measurement_device 'four-circle diffractometer'
_diffrn_measurement_device_type 'XtaLAB Synergy, Dualflex, HyPix'
_diffrn_measurement_method '\w scans'
_diffrn_radiation_monochromator mirror
_diffrn_radiation_probe x-ray
_diffrn_radiation_type 'Cu K\a'
_diffrn_radiation_wavelength 1.54184
_diffrn_reflns_av_R_equivalents 0.0740
_diffrn_reflns_av_unetI/netI 0.0349
_diffrn_reflns_Laue_measured_fraction_full 0.998
_diffrn_reflns_Laue_measured_fraction_max 0.999
_diffrn_reflns_limit_h_max 8
_diffrn_reflns_limit_h_min -8
_diffrn_reflns_limit_k_max 9
_diffrn_reflns_limit_k_min -9
_diffrn_reflns_limit_l_max 10
_diffrn_reflns_limit_l_min -10
_diffrn_reflns_number 8875
_diffrn_reflns_point_group_measured_fraction_full 0.988
_diffrn_reflns_point_group_measured_fraction_max 0.989
_diffrn_reflns_theta_full 67.479
_diffrn_reflns_theta_max 67.479
_diffrn_reflns_theta_min 5.060
_diffrn_source 'micro-focus sealed X-ray tube'
_diffrn_source_type 'PhotonJet (Cu) X-ray Source'
_exptl_absorpt_coefficient_mu 0.822
_exptl_absorpt_correction_T_max 1.00000
_exptl_absorpt_correction_T_min 0.82509
_exptl_absorpt_correction_type multi-scan
_exptl_absorpt_process_details
;
CrysAlisPro 1.171.40.57a (Rigaku Oxford Diffraction, 2019)
Empirical absorption correction using spherical harmonics,
 implemented in SCALE3 ABSPACK scaling algorithm.
;
_exptl_crystal_colour colourless
_exptl_crystal_density_diffrn 1.375
_exptl_crystal_description plate
_exptl_crystal_F_000 204
_exptl_crystal_size_max 0.304
_exptl_crystal_size_mid 0.100
_exptl_crystal_size_min 0.049
_refine_diff_density_max 0.206
_refine_diff_density_min -0.234
_refine_diff_density_rms 0.052
_refine_ls_abs_structure_details
;
 Flack x determined using 722 quotients [(I+)-(I-)]/[(I+)+(I-)]
 (Parsons, Flack and Wagner, Acta Cryst. B69 (2013) 249-259).
;
_refine_ls_abs_structure_Flack 0.06(11)
_refine_ls_extinction_method none
_refine_ls_goodness_of_fit_ref 1.071
_refine_ls_hydrogen_treatment constr
_refine_ls_matrix_type full
_refine_ls_number_parameters 141
_refine_ls_number_reflns 1650
_refine_ls_number_restraints 1
_refine_ls_restrained_S_all 1.070
_refine_ls_R_factor_all 0.0420
_refine_ls_R_factor_gt 0.0418
_refine_ls_shift/su_max 0.000
_refine_ls_shift/su_mean 0.000
_refine_ls_structure_factor_coef Fsqd
_refine_ls_weighting_details 'w=1/[\s^2^(Fo^2^)+(0.0747P)^2^+0.0981P] where P=(Fo^2^+2Fc^2^)/3'
_refine_ls_weighting_scheme calc
_refine_ls_wR_factor_gt 0.1152
_refine_ls_wR_factor_ref 0.1154
_reflns_Friedel_coverage 0.827
_reflns_Friedel_fraction_full 0.976
_reflns_Friedel_fraction_max 0.976
_reflns_number_gt 1630
_reflns_number_total 1650
_reflns_threshold_expression 'I > 2\s(I)'
_cod_data_source_file d3ob00563a2.cif
_cod_data_source_block stepheno11a
_cod_depositor_comments 'Adding full bibliography for 7159321--7159322.cif.'
_cod_original_sg_symbol_H-M 'P 21'
_cod_database_code 7159321
_shelx_shelxl_version_number 2018/3
_shelx_space_group_comment
;
The symmetry employed for this shelxl refinement is uniquely defined
by the following loop, which should always be used as a source of
symmetry information in preference to the above space-group names.
They are only intended as comments.
;

loop_
_space_group_symop_operation_xyz
'x, y, z'
'-x, y+1/2, -z'

loop_
_atom_site_label
_atom_site_type_symbol
_atom_site_fract_x
_atom_site_fract_y
_atom_site_fract_z
_atom_site_U_iso_or_equiv
_atom_site_adp_type
_atom_site_occupancy
_atom_site_site_symmetry_order
_atom_site_calc_flag
_atom_site_refinement_flags_posn
_atom_site_refinement_flags_adp
_atom_site_refinement_flags_occupancy
_atom_site_disorder_assembly
_atom_site_disorder_group
C1 C 0.3440(4) 0.5444(4) 0.3386(3) 0.0320(7) Uani 1 1 d . . . . .
C2 C 0.4485(4) 0.4597(4) 0.4750(3) 0.0293(6) Uani 1 1 d . . . A 1
H2 H 0.561500 0.393792 0.477737 0.035 Uiso 1 1 calc R U . A 1
C3 C 0.3868(4) 0.4722(3) 0.6056(3) 0.0296(6) Uani 1 1 d . . . A 1
H3 H 0.460358 0.418096 0.695751 0.035 Uiso 1 1 calc R U . A 1
C4 C 0.2139(4) 0.5663(3) 0.6016(3) 0.0287(6) Uani 1 1 d . . . A 1
O4 O 0.1632(3) 0.5672(3) 0.7350(2) 0.0383(6) Uani 1 1 d . . . A 1
C41 C -0.0260(5) 0.6387(5) 0.7317(4) 0.0385(8) Uani 1 1 d . . . A 1
H41A H -0.026915 0.762976 0.711647 0.058 Uiso 1 1 calc R U . A 1
H41B H -0.049994 0.619351 0.828723 0.058 Uiso 1 1 calc R U . A 1
H41C H -0.128573 0.582128 0.652567 0.058 Uiso 1 1 calc R U . A 1
C5 C 0.1083(4) 0.6496(3) 0.4674(4) 0.0311(7) Uani 1 1 d . . . A 1
H5 H -0.006903 0.712533 0.464064 0.037 Uiso 1 1 calc R U . A 1
C6 C 0.1741(4) 0.6395(4) 0.3379(4) 0.0331(7) Uani 1 1 d . . . A 1
H6 H 0.103028 0.697486 0.249062 0.040 Uiso 1 1 calc R U . A 1
C7 C 0.4068(4) 0.5363(4) 0.1934(4) 0.0277(8) Uani 0.900(8) 1 d . . P A 1
H7 H 0.345725 0.635013 0.127082 0.033 Uiso 0.900(8) 1 calc R U P A 1
C8 C 0.3460(5) 0.3627(5) 0.1048(4) 0.0302(9) Uani 0.900(8) 1 d . . P A 1
H8A H 0.362864 0.263668 0.174513 0.036 Uiso 0.900(8) 1 calc R U P A 1
H8B H 0.207922 0.367184 0.042368 0.036 Uiso 0.900(8) 1 calc R U P A 1
O9 O 0.4797(3) 0.3476(4) 0.0094(3) 0.0324(7) Uani 0.900(8) 1 d . . P A 1
C10 C 0.6462(4) 0.4459(4) 0.0685(3) 0.0278(6) Uani 1 1 d . . . . .
O10 O 0.7798(3) 0.4477(3) 0.0097(2) 0.0364(5) Uani 1 1 d . . . . .
C11A C 0.6328(4) 0.5347(4) 0.2123(3) 0.0322(6) Uani 0.900(8) 1 d . . P A 1
H11A H 0.685987 0.653477 0.220066 0.039 Uiso 0.900(8) 1 calc R U P A 1
H11B H 0.704453 0.468371 0.302278 0.039 Uiso 0.900(8) 1 calc R U P A 1
C11B C 0.6328(4) 0.5347(4) 0.2123(3) 0.0322(6) Uani 0.100(8) 1 d . . P A 2
H11C H 0.602918 0.659444 0.198409 0.039 Uiso 0.100(8) 1 calc R U P A 2
H11D H 0.750685 0.516221 0.298259 0.039 Uiso 0.100(8) 1 calc R U P A 2
C21 C 0.438(4) 0.416(4) 0.224(3) 0.023(7) Uiso 0.100(8) 1 d . . P A 2
H21 H 0.461460 0.290935 0.251299 0.027 Uiso 0.100(8) 1 calc R U P A 2
C22 C 0.319(4) 0.459(5) 0.062(3) 0.024(7) Uiso 0.100(8) 1 d . . P A 2
H22A H 0.205686 0.380977 0.026897 0.029 Uiso 0.100(8) 1 calc R U P A 2
H22B H 0.272208 0.580184 0.054493 0.029 Uiso 0.100(8) 1 calc R U P A 2
O23 O 0.462(3) 0.433(4) -0.024(2) 0.024(5) Uiso 0.100(8) 1 d . . P A 2

loop_
_atom_site_aniso_label
_atom_site_aniso_U_11
_atom_site_aniso_U_22
_atom_site_aniso_U_33
_atom_site_aniso_U_23
_atom_site_aniso_U_13
_atom_site_aniso_U_12
C1 0.0277(12) 0.0333(15) 0.0393(16) -0.0036(13) 0.0163(12) -0.0040(12)
C2 0.0286(13) 0.0229(12) 0.0415(15) -0.0019(12) 0.0183(12) 0.0007(11)
C3 0.0324(13) 0.0207(13) 0.0410(15) 0.0036(11) 0.0192(11) 0.0027(10)
C4 0.0319(13) 0.0205(13) 0.0397(15) -0.0018(10) 0.0201(12) -0.0021(10)
O4 0.0381(11) 0.0444(13) 0.0410(12) 0.0008(9) 0.0252(9) 0.0089(9)
C41 0.0360(16) 0.0379(16) 0.0520(19) -0.0074(14) 0.0291(14) 0.0011(12)
C5 0.0276(13) 0.0230(14) 0.0460(17) -0.0021(11) 0.0157(12) 0.0014(10)
C6 0.0279(13) 0.0313(14) 0.0411(16) 0.0026(12) 0.0117(11) -0.0013(11)
C7 0.0297(15) 0.0220(17) 0.0350(17) 0.0012(13) 0.0153(13) -0.0007(12)
C8 0.0325(15) 0.0275(19) 0.0360(17) -0.0040(15) 0.0185(13) -0.0013(12)
O9 0.0377(12) 0.0307(17) 0.0349(13) -0.0055(13) 0.0201(10) -0.0021(11)
C10 0.0366(14) 0.0222(13) 0.0288(13) 0.0031(11) 0.0159(11) 0.0031(11)
O10 0.0413(11) 0.0364(11) 0.0404(11) 0.0024(10) 0.0259(9) 0.0024(9)
C11A 0.0298(13) 0.0370(15) 0.0347(15) -0.0049(13) 0.0170(11) -0.0021(12)
C11B 0.0298(13) 0.0370(15) 0.0347(15) -0.0049(13) 0.0170(11) -0.0021(12)

loop_
_atom_type_symbol
_atom_type_description
_atom_type_scat_dispersion_real
_atom_type_scat_dispersion_imag
_atom_type_scat_source
C C 0.0181 0.0091 'International Tables Vol C Tables 4.2.6.8 and 6.1.1.4'
H H 0.0000 0.0000 'International Tables Vol C Tables 4.2.6.8 and 6.1.1.4'
O O 0.0492 0.0322 'International Tables Vol C Tables 4.2.6.8 and 6.1.1.4'

loop_
_geom_angle_atom_site_label_1
_geom_angle_atom_site_label_2
_geom_angle_atom_site_label_3
_geom_angle
_geom_angle_site_symmetry_1
_geom_angle_site_symmetry_3
_geom_angle_publ_flag
C6 C1 C2 117.8(3) . . ?
C6 C1 C7 118.8(3) . . ?
C2 C1 C7 123.4(2) . . ?
C3 C2 C1 121.4(2) . . ?
C3 C2 H2 119.3 . . ?
C1 C2 H2 119.3 . . ?
C2 C3 C4 119.8(3) . . ?
C2 C3 H3 120.1 . . ?
C4 C3 H3 120.1 . . ?
O4 C4 C5 125.2(2) . . ?
O4 C4 C3 115.3(3) . . ?
C5 C4 C3 119.5(3) . . ?
C4 O4 C41 117.7(2) . . ?
O4 C41 H41A 109.5 . . ?
O4 C41 H41B 109.5 . . ?
H41A C41 H41B 109.5 . . ?
O4 C41 H41C 109.5 . . ?
H41A C41 H41C 109.5 . . ?
H41B C41 H41C 109.5 . . ?
C4 C5 C6 120.2(2) . . ?
C4 C5 H5 119.9 . . ?
C6 C5 H5 119.9 . . ?
C1 C6 C5 121.2(3) . . ?
C1 C6 H6 119.4 . . ?
C5 C6 H6 119.4 . . ?
C1 C7 C8 112.9(2) . . ?
C1 C7 C11A 116.8(2) . . ?
C8 C7 C11A 99.8(2) . . ?
C1 C7 H7 109.0 . . ?
C8 C7 H7 109.0 . . ?
C11A C7 H7 109.0 . . ?
O9 C8 C7 104.8(2) . . ?
O9 C8 H8A 110.8 . . ?
C7 C8 H8A 110.8 . . ?
O9 C8 H8B 110.8 . . ?
C7 C8 H8B 110.8 . . ?
H8A C8 H8B 108.9 . . ?
C10 O9 C8 110.2(2) . . ?
O10 C10 O23 117.0(9) . . ?
O10 C10 O9 121.1(3) . . ?
O10 C10 C11A 129.6(3) . . ?
O9 C10 C11A 109.2(2) . . ?
O10 C10 C11B 129.6(3) . . ?
O23 C10 C11B 107.2(9) . . ?
C10 C11A C7 103.2(2) . . ?
C10 C11A H11A 111.1 . . ?
C7 C11A H11A 111.1 . . ?
C10 C11A H11B 111.1 . . ?
C7 C11A H11B 111.1 . . ?
H11A C11A H11B 109.1 . . ?
C10 C11B C21 94.2(9) . . ?
C10 C11B H11C 112.9 . . ?
C21 C11B H11C 112.9 . . ?
C10 C11B H11D 112.9 . . ?
C21 C11B H11D 112.9 . . ?
H11C C11B H11D 110.3 . . ?
C22 C21 C11B 92.7(17) . . ?
C22 C21 C1 106(2) . . ?
C11B C21 C1 101.5(14) . . ?
C22 C21 H21 117.6 . . ?
C11B C21 H21 117.6 . . ?
C1 C21 H21 117.6 . . ?
O23 C22 C21 103(2) . . ?
O23 C22 H22A 111.1 . . ?
C21 C22 H22A 111.1 . . ?
O23 C22 H22B 111.1 . . ?
C21 C22 H22B 111.1 . . ?
H22A C22 H22B 109.1 . . ?
C10 O23 C22 109.8(17) . . ?

loop_
_geom_bond_atom_site_label_1
_geom_bond_atom_site_label_2
_geom_bond_distance
_geom_bond_site_symmetry_2
_geom_bond_publ_flag
C1 C6 1.390(4) . ?
C1 C2 1.404(4) . ?
C1 C7 1.515(4) . ?
C1 C21 1.70(3) . ?
C2 C3 1.385(4) . ?
C2 H2 0.9300 . ?
C3 C4 1.397(4) . ?
C3 H3 0.9300 . ?
C4 O4 1.365(3) . ?
C4 C5 1.386(4) . ?
O4 C41 1.423(3) . ?
C41 H41A 0.9600 . ?
C41 H41B 0.9600 . ?
C41 H41C 0.9600 . ?
C5 C6 1.391(4) . ?
C5 H5 0.9300 . ?
C6 H6 0.9300 . ?
C7 C8 1.540(4) . ?
C7 C11A 1.541(4) . ?
C7 H7 0.9800 . ?
C8 O9 1.456(3) . ?
C8 H8A 0.9700 . ?
C8 H8B 0.9700 . ?
O9 C10 1.357(4) . ?
C10 O10 1.206(3) . ?
C10 O23 1.32(2) . ?
C10 C11A 1.503(4) . ?
C10 C11B 1.503(4) . ?
C11A H11A 0.9700 . ?
C11A H11B 0.9700 . ?
C11B C21 1.66(2) . ?
C11B H11C 0.9700 . ?
C11B H11D 0.9700 . ?
C21 C22 1.51(4) . ?
C21 H21 0.9800 . ?
C22 O23 1.46(3) . ?
C22 H22A 0.9700 . ?
C22 H22B 0.9700 . ?

loop_
_geom_torsion_atom_site_label_1
_geom_torsion_atom_site_label_2
_geom_torsion_atom_site_label_3
_geom_torsion_atom_site_label_4
_geom_torsion
_geom_torsion_site_symmetry_1
_geom_torsion_site_symmetry_2
_geom_torsion_site_symmetry_3
_geom_torsion_site_symmetry_4
_geom_torsion_publ_flag
C6 C1 C2 C3 -1.0(4) . . . . ?
C7 C1 C2 C3 179.3(3) . . . . ?
C1 C2 C3 C4 2.0(4) . . . . ?
C2 C3 C4 O4 178.5(2) . . . . ?
C2 C3 C4 C5 -1.5(4) . . . . ?
C5 C4 O4 C41 8.9(4) . . . . ?
C3 C4 O4 C41 -171.1(2) . . . . ?
O4 C4 C5 C6 -179.9(2) . . . . ?
C3 C4 C5 C6 0.0(4) . . . . ?
C2 C1 C6 C5 -0.5(4) . . . . ?
C7 C1 C6 C5 179.2(2) . . . . ?
C4 C5 C6 C1 1.0(4) . . . . ?
C6 C1 C7 C8 -100.6(3) . . . . ?
C2 C1 C7 C8 79.1(3) . . . . ?
C6 C1 C7 C11A 144.5(3) . . . . ?
C2 C1 C7 C11A -35.8(4) . . . . ?
C1 C7 C8 O9 -158.3(2) . . . . ?
C11A C7 C8 O9 -33.6(3) . . . . ?
C7 C8 O9 C10 21.9(3) . . . . ?
C8 O9 C10 O10 177.6(3) . . . . ?
C8 O9 C10 C11A 0.3(4) . . . . ?
O10 C10 C11A C7 160.7(3) . . . . ?
O9 C10 C11A C7 -22.3(3) . . . . ?
C1 C7 C11A C10 155.1(2) . . . . ?
C8 C7 C11A C10 33.1(3) . . . . ?
O10 C10 C11B C21 -165.2(10) . . . . ?
O23 C10 C11B C21 44.2(17) . . . . ?
C10 C11B C21 C22 -52.7(17) . . . . ?
C10 C11B C21 C1 -159.5(10) . . . . ?
C11B C21 C22 O23 46(2) . . . . ?
C1 C21 C22 O23 148.8(18) . . . . ?
O10 C10 O23 C22 -171.5(16) . . . . ?
C11B C10 O23 C22 -17(2) . . . . ?
C21 C22 O23 C10 -22(3) . . . . ?
